data_4105996
loop_
_publ_author_name
'Daniel J. Mans'
'G. Adam Cox'
'T. V. RajanBabu'

_publ_section_title
;
 Ethylene in Organic Synthesis. Repetitive Hydrovinylation of Alkenes for
 Highly Enantioselective Syntheses of Pseudopterosins
;
_journal_name_full 'Journal of the American Chemical Society'
_journal_page_first 5776
_journal_page_last 5779
_journal_paper_doi 10.1021/ja201321v
_journal_volume 133
_journal_year 2011
_chemical_absolute_configuration syn
_chemical_compound_source 'synthesis as described'
_chemical_formula_moiety 'C18 H24 O3'
_chemical_formula_sum 'C18 H24 O3'
_chemical_formula_weight 288.37
_chemical_name_common 'RajanBabu 1584'
_chemical_name_systematic
;
 ?
;
_space_group_IT_number 19
_symmetry_cell_setting orthorhombic
_symmetry_Int_Tables_number 19
_symmetry_space_group_name_Hall 'P 2ac 2ab'
_symmetry_space_group_name_H-M 'P 21 21 21'
_atom_sites_solution_hydrogens geom
_atom_sites_solution_primary direct
_atom_sites_solution_secondary difmap
_audit_conform_dict_location ftp://ftp.iucr.org/pub/cif_core.dic
_audit_conform_dict_name cif_core.dic
_audit_conform_dict_version 2.3
_audit_creation_date 2008-04-09T14:57:35-00:00
_audit_creation_method 'WinGX routine CIF_UPDATE'
_cell_angle_alpha 90
_cell_angle_beta 90
_cell_angle_gamma 90
_cell_formula_units_Z 4
_cell_length_a 5.8949(1)
_cell_length_b 12.0754(2)
_cell_length_c 22.2647(4)
_cell_measurement_reflns_used 2124
_cell_measurement_temperature 180(2)
_cell_measurement_theta_max 27.485
_cell_measurement_theta_min 2.037
_cell_measurement_wavelength 0.71073
_cell_volume 1584.87(5)
_computing_cell_refinement 'HKL Scalepack (Otwinowski & Minor 1997)'
_computing_data_collection 'Collect (Nonius BV, 1997-2000)'
_computing_data_reduction 'HKL Denzo and Scalepack (Otwinowski & Minor 1997)'
_computing_molecular_graphics 'Ortep-3 for Windows (Farrugia, 1997)'
_computing_publication_material 'WinGX publication routines (Farrugia, 1999)'
_computing_structure_refinement 'SHELXL-97 (Sheldrick, 1997)'
_computing_structure_solution 'SHELXS-86 (Sheldrick, 1986)'
_diffrn_ambient_temperature 180(2)
_diffrn_detector 'CCD plate'
_diffrn_detector_area_resol_mean 9
_diffrn_measured_fraction_theta_full 0.999
_diffrn_measured_fraction_theta_max 0.999
_diffrn_measurement_device '95mm CCD camera on \k-goniostat'
_diffrn_measurement_device_type 'Nonius KappaCCD'
_diffrn_measurement_method 'phi and omega scans'
_diffrn_orient_matrix_type 'by Nonius Collect from scalepack cell'
_diffrn_orient_matrix_UB_11 -0.110973
_diffrn_orient_matrix_UB_12 0.305975E-1
_diffrn_orient_matrix_UB_13 -0.124603
_diffrn_orient_matrix_UB_21 -0.155485E-1
_diffrn_orient_matrix_UB_22 -0.811134E-1
_diffrn_orient_matrix_UB_23 -0.60706E-2
_diffrn_orient_matrix_UB_31 -0.329073E-1
_diffrn_orient_matrix_UB_32 0.40403E-2
_diffrn_orient_matrix_UB_33 0.302996E-1
_diffrn_radiation_monochromator graphite
_diffrn_radiation_probe x-ray
_diffrn_radiation_type MoK\a
_diffrn_radiation_wavelength 0.71073
_diffrn_reflns_av_R_equivalents 0.030
_diffrn_reflns_limit_h_max 7
_diffrn_reflns_limit_h_min -7
_diffrn_reflns_limit_k_max 15
_diffrn_reflns_limit_k_min -15
_diffrn_reflns_limit_l_max 28
_diffrn_reflns_limit_l_min -28
_diffrn_reflns_number 18554
_diffrn_reflns_theta_full 27.45
_diffrn_reflns_theta_max 27.45
_diffrn_reflns_theta_min 3.22
_diffrn_source 'Enraf Nonius FR590'
_exptl_absorpt_coefficient_mu 0.081
_exptl_absorpt_correction_type none
_exptl_crystal_colour colorless
_exptl_crystal_density_diffrn 1.209
_exptl_crystal_description 'rectangular rod'
_exptl_crystal_F_000 624
_exptl_crystal_size_max 0.38
_exptl_crystal_size_mid 0.19
_exptl_crystal_size_min 0.19
_refine_diff_density_max 0.205
_refine_diff_density_min -0.162
_refine_diff_density_rms 0.034
_refine_ls_extinction_method none
_refine_ls_goodness_of_fit_ref 1.028
_refine_ls_hydrogen_treatment constr
_refine_ls_matrix_type full
_refine_ls_number_parameters 195
_refine_ls_number_reflns 3625
_refine_ls_number_restraints 0
_refine_ls_restrained_S_all 1.028
_refine_ls_R_factor_all 0.0497
_refine_ls_R_factor_gt 0.0376
_refine_ls_shift/su_max 0.049
_refine_ls_shift/su_mean 0.001
_refine_ls_structure_factor_coef Fsqd
_refine_ls_weighting_details 'w=1/[\s^2^(Fo^2^)+(0.0542P)^2^+0.1831P] where P=(Fo^2^+2Fc^2^)/3'
_refine_ls_weighting_scheme calc
_refine_ls_wR_factor_gt 0.0915
_refine_ls_wR_factor_ref 0.0982
_reflns_number_gt 3069
_reflns_number_total 3625
_reflns_threshold_expression >2sigma(I)
_cod_data_source_file ja201321v_si_002.cif
_cod_data_source_block RajanBabu1584
_cod_database_code 4105996

loop_
_symmetry_equiv_pos_as_xyz
'x, y, z'
'-x+1/2, -y, z+1/2'
'x+1/2, -y+1/2, -z'
'-x, y+1/2, -z+1/2'

loop_
_atom_site_label
_atom_site_type_symbol
_atom_site_fract_x
_atom_site_fract_y
_atom_site_fract_z
_atom_site_U_iso_or_equiv
_atom_site_adp_type
_atom_site_occupancy
_atom_site_symmetry_multiplicity
_atom_site_calc_flag
_atom_site_refinement_flags
C1 C 0.8576(2) 0.07313(12) 0.19461(6) 0.0266(3) Uani 1 1 d .
H1 H 0.7753 0.1273 0.2207 0.032 Uiso 1 1 calc R
C2 C 1.0183(2) 0.13847(12) 0.15434(7) 0.0323(3) Uani 1 1 d .
H2A H 1.1344 0.176 0.1792 0.039 Uiso 1 1 calc R
H2B H 1.0969 0.0874 0.1265 0.039 Uiso 1 1 calc R
C3 C 0.8862(3) 0.22327(12) 0.11902(8) 0.0355(4) Uani 1 1 d .
H3A H 0.9931 0.2672 0.0943 0.043 Uiso 1 1 calc R
H3B H 0.8108 0.2746 0.1474 0.043 Uiso 1 1 calc R
C4 C 0.7069(3) 0.17196(12) 0.07793(6) 0.0297(3) Uani 1 1 d .
H4 H 0.778 0.161 0.0376 0.036 Uiso 1 1 calc R
C5 C 0.6245(2) 0.05941(11) 0.09960(6) 0.0245(3) Uani 1 1 d .
C6 C 0.4891(2) -0.00382(12) 0.06097(6) 0.0271(3) Uani 1 1 d .
C7 C 0.4006(2) -0.10617(12) 0.07851(7) 0.0282(3) Uani 1 1 d .
C8 C 0.4456(2) -0.15034(12) 0.13479(7) 0.0282(3) Uani 1 1 d .
C9 C 0.5873(2) -0.08868(11) 0.17388(7) 0.0266(3) Uani 1 1 d .
C10 C 0.6260(3) -0.12760(12) 0.23676(7) 0.0317(3) Uani 1 1 d .
C11 C 0.8030(3) -0.06860(13) 0.27312(7) 0.0363(4) Uani 1 1 d .
H11A H 0.8803 -0.1232 0.2992 0.044 Uiso 1 1 calc R
H11B H 0.7268 -0.0141 0.2995 0.044 Uiso 1 1 calc R
C12 C 0.9804(3) -0.00879(12) 0.23588(6) 0.0306(3) Uani 1 1 d .
H12 H 1.0593 -0.0647 0.2102 0.037 Uiso 1 1 calc R
C13 C 0.6808(2) 0.01387(11) 0.15553(6) 0.0239(3) Uani 1 1 d .
C14 C 0.5115(3) 0.25404(13) 0.07024(8) 0.0394(4) Uani 1 1 d .
H14A H 0.3986 0.223 0.0427 0.059 Uiso 1 1 calc R
H14B H 0.57 0.3237 0.0538 0.059 Uiso 1 1 calc R
H14C H 0.4408 0.2681 0.1093 0.059 Uiso 1 1 calc R
C15 C 0.5158(4) -0.02225(18) -0.04564(7) 0.0582(6) Uani 1 1 d .
H15A H 0.6813 -0.0165 -0.0484 0.087 Uiso 1 1 calc R
H15B H 0.4471 0.0079 -0.0822 0.087 Uiso 1 1 calc R
H15C H 0.4726 -0.1002 -0.0412 0.087 Uiso 1 1 calc R
C16 C 0.0358(3) -0.12741(16) 0.03709(10) 0.0544(5) Uani 1 1 d .
H16A H -0.0311 -0.1356 0.0771 0.082 Uiso 1 1 calc R
H16B H -0.051 -0.1715 0.0081 0.082 Uiso 1 1 calc R
H16C H 0.0317 -0.0493 0.0252 0.082 Uiso 1 1 calc R
C17 C 0.3453(3) -0.26187(14) 0.15012(8) 0.0442(4) Uani 1 1 d .
H17A H 0.2299 -0.2528 0.1814 0.066 Uiso 1 1 calc R
H17B H 0.4654 -0.3111 0.1647 0.066 Uiso 1 1 calc R
H17C H 0.2755 -0.294 0.1142 0.066 Uiso 1 1 calc R
C18 C 1.1570(3) 0.04577(15) 0.27629(7) 0.0403(4) Uani 1 1 d .
H18A H 1.0849 0.1045 0.2999 0.06 Uiso 1 1 calc R
H18B H 1.2779 0.0776 0.2515 0.06 Uiso 1 1 calc R
H18C H 1.2216 -0.0098 0.3034 0.06 Uiso 1 1 calc R
O1 O 0.4377(2) 0.03892(9) 0.00520(4) 0.0377(3) Uani 1 1 d .
O2 O 0.26652(18) -0.16514(9) 0.03821(5) 0.0357(3) Uani 1 1 d .
O3 O 0.5166(2) -0.20159(10) 0.25977(6) 0.0517(3) Uani 1 1 d .

loop_
_atom_site_aniso_label
_atom_site_aniso_U_11
_atom_site_aniso_U_22
_atom_site_aniso_U_33
_atom_site_aniso_U_23
_atom_site_aniso_U_13
_atom_site_aniso_U_12
C1 0.0261(7) 0.0268(7) 0.0269(7) -0.0028(6) 0.0000(6) 0.0007(6)
C2 0.0279(7) 0.0320(8) 0.0370(8) -0.0013(6) -0.0024(7) -0.0032(6)
C3 0.0354(8) 0.0292(8) 0.0421(9) 0.0052(7) -0.0017(7) -0.0064(7)
C4 0.0332(7) 0.0296(7) 0.0263(7) 0.0032(6) 0.0025(6) -0.0021(6)
C5 0.0229(6) 0.0254(7) 0.0251(7) 0.0010(6) 0.0040(6) 0.0026(5)
C6 0.0278(7) 0.0303(7) 0.0231(6) -0.0010(6) -0.0006(6) 0.0063(6)
C7 0.0254(7) 0.0273(7) 0.0320(7) -0.0087(6) -0.0024(6) 0.0016(6)
C8 0.0259(7) 0.0251(7) 0.0336(8) -0.0014(6) 0.0027(6) -0.0002(6)
C9 0.0255(7) 0.0262(7) 0.0280(7) 0.0010(6) 0.0022(6) 0.0024(6)
C10 0.0341(8) 0.0301(7) 0.0310(8) 0.0035(6) 0.0011(7) 0.0025(7)
C11 0.0407(8) 0.0396(9) 0.0285(7) 0.0056(7) -0.0049(7) 0.0009(7)
C12 0.0306(7) 0.0315(7) 0.0296(7) -0.0012(6) -0.0042(6) 0.0043(6)
C13 0.0220(6) 0.0247(7) 0.0249(6) -0.0018(6) 0.0017(5) 0.0022(5)
C14 0.0444(9) 0.0301(7) 0.0437(9) 0.0075(7) -0.0089(8) -0.0012(7)
C15 0.0822(15) 0.0652(13) 0.0272(8) -0.0018(9) 0.0042(9) 0.0207(12)
C16 0.0344(9) 0.0521(11) 0.0768(13) -0.0263(10) -0.0196(9) 0.0047(8)
C17 0.0538(10) 0.0313(8) 0.0476(9) 0.0023(7) -0.0051(9) -0.0119(8)
C18 0.0353(8) 0.0475(10) 0.0382(9) -0.0038(8) -0.0111(7) 0.0033(7)
O1 0.0528(7) 0.0368(6) 0.0236(5) -0.0014(5) -0.0076(5) 0.0063(5)
O2 0.0332(6) 0.0336(6) 0.0402(6) -0.0136(5) -0.0071(5) 0.0035(5)
O3 0.0644(8) 0.0492(7) 0.0416(7) 0.0175(6) -0.0023(6) -0.0188(7)

loop_
_atom_type_symbol
_atom_type_description
_atom_type_scat_dispersion_real
_atom_type_scat_dispersion_imag
_atom_type_scat_source
C C 0.0033 0.0016 'International Tables Vol C Tables 4.2.6.8 and 6.1.1.4'
H H 0 0 'International Tables Vol C Tables 4.2.6.8 and 6.1.1.4'
O O 0.0106 0.006 'International Tables Vol C Tables 4.2.6.8 and 6.1.1.4'

loop_
_geom_angle_atom_site_label_1
_geom_angle_atom_site_label_2
_geom_angle_atom_site_label_3
_geom_angle
C2 C1 C12 113.16(12)
C2 C1 C13 109.26(11)
C12 C1 C13 111.09(11)
C2 C1 H1 107.7
C12 C1 H1 107.7
C13 C1 H1 107.7
C3 C2 C1 109.71(12)
C3 C2 H2A 109.7
C1 C2 H2A 109.7
C3 C2 H2B 109.7
C1 C2 H2B 109.7
H2A C2 H2B 108.2
C2 C3 C4 113.20(12)
C2 C3 H3A 108.9
C4 C3 H3A 108.9
C2 C3 H3B 108.9
C4 C3 H3B 108.9
H3A C3 H3B 107.8
C5 C4 C14 111.96(12)
C5 C4 C3 113.13(12)
C14 C4 C3 108.96(12)
C5 C4 H4 107.5
C14 C4 H4 107.5
C3 C4 H4 107.5
C6 C5 C13 117.85(12)
C6 C5 C4 118.31(12)
C13 C5 C4 123.82(12)
O1 C6 C7 120.05(13)
O1 C6 C5 118.34(12)
C7 C6 C5 121.57(13)
C8 C7 O2 119.60(13)
C8 C7 C6 121.41(13)
O2 C7 C6 118.98(13)
C7 C8 C9 117.72(13)
C7 C8 C17 118.19(13)
C9 C8 C17 124.08(13)
C13 C9 C8 120.78(13)
C13 C9 C10 119.07(12)
C8 C9 C10 120.00(13)
O3 C10 C9 123.03(14)
O3 C10 C11 119.39(14)
C9 C10 C11 117.54(12)
C10 C11 C12 114.22(12)
C10 C11 H11A 108.7
C12 C11 H11A 108.7
C10 C11 H11B 108.7
C12 C11 H11B 108.7
H11A C11 H11B 107.6
C11 C12 C18 110.69(12)
C11 C12 C1 108.02(12)
C18 C12 C1 113.41(12)
C11 C12 H12 108.2
C18 C12 H12 108.2
C1 C12 H12 108.2
C5 C13 C9 120.49(13)
C5 C13 C1 118.81(12)
C9 C13 C1 120.58(12)
C4 C14 H14A 109.5
C4 C14 H14B 109.5
H14A C14 H14B 109.5
C4 C14 H14C 109.5
H14A C14 H14C 109.5
H14B C14 H14C 109.5
O1 C15 H15A 109.5
O1 C15 H15B 109.5
H15A C15 H15B 109.5
O1 C15 H15C 109.5
H15A C15 H15C 109.5
H15B C15 H15C 109.5
O2 C16 H16A 109.5
O2 C16 H16B 109.5
H16A C16 H16B 109.5
O2 C16 H16C 109.5
H16A C16 H16C 109.5
H16B C16 H16C 109.5
C8 C17 H17A 109.5
C8 C17 H17B 109.5
H17A C17 H17B 109.5
C8 C17 H17C 109.5
H17A C17 H17C 109.5
H17B C17 H17C 109.5
C12 C18 H18A 109.5
C12 C18 H18B 109.5
H18A C18 H18B 109.5
C12 C18 H18C 109.5
H18A C18 H18C 109.5
H18B C18 H18C 109.5
C6 O1 C15 116.70(12)
C7 O2 C16 112.78(11)

loop_
_geom_bond_atom_site_label_1
_geom_bond_atom_site_label_2
_geom_bond_distance
C1 C2 1.524(2)
C1 C12 1.5319(19)
C1 C13 1.5347(19)
C1 H1 1
C2 C3 1.508(2)
C2 H2A 0.99
C2 H2B 0.99
C3 C4 1.529(2)
C3 H3A 0.99
C3 H3B 0.99
C4 C5 1.5218(19)
C4 C14 1.529(2)
C4 H4 1
C5 C6 1.400(2)
C5 C13 1.4013(19)
C6 O1 1.3785(16)
C6 C7 1.397(2)
C7 C8 1.387(2)
C7 O2 1.3918(17)
C8 C9 1.418(2)
C8 C17 1.510(2)
C9 C13 1.4158(19)
C9 C10 1.494(2)
C10 O3 1.2151(19)
C10 C11 1.500(2)
C11 C12 1.518(2)
C11 H11A 0.99
C11 H11B 0.99
C12 C18 1.525(2)
C12 H12 1
C14 H14A 0.98
C14 H14B 0.98
C14 H14C 0.98
C15 O1 1.428(2)
C15 H15A 0.98
C15 H15B 0.98
C15 H15C 0.98
C16 O2 1.4348(19)
C16 H16A 0.98
C16 H16B 0.98
C16 H16C 0.98
C17 H17A 0.98
C17 H17B 0.98
C17 H17C 0.98
C18 H18A 0.98
C18 H18B 0.98
C18 H18C 0.98

loop_
_geom_torsion_atom_site_label_1
_geom_torsion_atom_site_label_2
_geom_torsion_atom_site_label_3
_geom_torsion_atom_site_label_4
_geom_torsion
C12 C1 C2 C3 -175.42(12)
C13 C1 C2 C3 60.25(15)
C1 C2 C3 C4 -60.94(17)
C2 C3 C4 C5 25.69(19)
C2 C3 C4 C14 150.92(14)
C14 C4 C5 C6 66.79(17)
C3 C4 C5 C6 -169.62(13)
C14 C4 C5 C13 -114.89(15)
C3 C4 C5 C13 8.70(19)
C13 C5 C6 O1 -178.29(12)
C4 C5 C6 O1 0.12(19)
C13 C5 C6 C7 3.85(19)
C4 C5 C6 C7 -177.73(13)
O1 C6 C7 C8 -178.69(13)
C5 C6 C7 C8 -0.9(2)
O1 C6 C7 O2 1.97(19)
C5 C6 C7 O2 179.79(12)
O2 C7 C8 C9 178.54(12)
C6 C7 C8 C9 -0.8(2)
O2 C7 C8 C17 -0.1(2)
C6 C7 C8 C17 -179.46(14)
C7 C8 C9 C13 -0.6(2)
C17 C8 C9 C13 177.98(14)
C7 C8 C9 C10 174.97(13)
C17 C8 C9 C10 -6.5(2)
C13 C9 C10 O3 164.64(14)
C8 C9 C10 O3 -11.0(2)
C13 C9 C10 C11 -13.0(2)
C8 C9 C10 C11 171.35(13)
O3 C10 C11 C12 159.59(15)
C9 C10 C11 C12 -22.68(19)
C10 C11 C12 C18 -178.30(13)
C10 C11 C12 C1 56.99(16)
C2 C1 C12 C11 -179.70(12)
C13 C1 C12 C11 -56.37(15)
C2 C1 C12 C18 57.23(16)
C13 C1 C12 C18 -179.44(12)
C6 C5 C13 C9 -5.19(19)
C4 C5 C13 C9 176.49(12)
C6 C5 C13 C1 170.75(12)
C4 C5 C13 C1 -7.6(2)
C8 C9 C13 C5 3.7(2)
C10 C9 C13 C5 -171.93(13)
C8 C9 C13 C1 -172.19(13)
C10 C9 C13 C1 12.21(19)
C2 C1 C13 C5 -26.94(16)
C12 C1 C13 C5 -152.48(13)
C2 C1 C13 C9 148.99(12)
C12 C1 C13 C9 23.45(17)
C7 C6 O1 C15 -63.9(2)
C5 C6 O1 C15 118.25(16)
C8 C7 O2 C16 99.16(17)
C6 C7 O2 C16 -81.49(18)
